data_2223304
loop_
_publ_author_name
'Arshad, Muhammad Nadeem'
'Zia-ur-Rehman, Muhammad'
'Ahmed, Naveed'
'Khan, Islam Ullah'

_publ_section_title
;
 Piperidinium 4-hydroxy-3-methoxycarbonyl-1,2-benzothiazin-2-ide
 1,1-dioxide
;
_journal_issue 10
_journal_name_full 'Acta Crystallographica Section E'
_journal_page_first o2451
_journal_paper_doi 10.1107/S1600536809036204
_journal_volume 65
_journal_year 2009
_chemical_formula_iupac 'C5 H12 N +, C10 H8 N O5 S -'
_chemical_formula_moiety 'C5 H12 N +, C10 H8 N O5 S -, '
_chemical_formula_sum 'C15 H20 N2 O5 S'
_chemical_formula_weight 340.39
_chemical_name_common
;
Piperidinium 4-hydroxy-3-(methoxycarbonyl)-1,2-benzothiazin-2-ide 1,1-dioxide
;
_chemical_name_systematic
;
Piperidinium 4-hydroxy-3-(methoxycarbonyl)-1,2-benzothiazin-2-ide 1,1-dioxide
;
_space_group_IT_number 14
_symmetry_cell_setting monoclinic
_symmetry_space_group_name_Hall '-P 2yn'
_symmetry_space_group_name_H-M 'P 1 21/n 1'
_atom_sites_solution_hydrogens geom
_atom_sites_solution_primary direct
_atom_sites_solution_secondary difmap
_audit_creation_method SHELXL-97
_cell_angle_alpha 90.00
_cell_angle_beta 90.556(2)
_cell_angle_gamma 90.00
_cell_formula_units_Z 4
_cell_length_a 12.0423(5)
_cell_length_b 9.1791(3)
_cell_length_c 14.5193(5)
_cell_measurement_reflns_used 6881
_cell_measurement_temperature 296(2)
_cell_measurement_theta_max 27.42
_cell_measurement_theta_min 2.63
_cell_volume 1604.85(10)
_computing_cell_refinement 'SAINT (Bruker, 2007)'
_computing_data_collection 'APEX2 (Bruker, 2007)'
_computing_data_reduction 'SAINT (Bruker, 2007)'
_computing_molecular_graphics 'PLATON (Spek, 2009) and <i>Mercury</i> (Macrae <i>et al.</i>,  2006)'
_computing_publication_material
;
WinGX (Farrugia, 1999) and PLATON (Spek, 2009)
;
_computing_structure_refinement 'SHELXL-97 (Sheldrick, 2008)'
_computing_structure_solution 'SHELXS-97 (Sheldrick, 2008)'
_diffrn_ambient_temperature 296(2)
_diffrn_measured_fraction_theta_full 0.996
_diffrn_measured_fraction_theta_max 0.996
_diffrn_measurement_device_type 'Bruker KAPPA APEXII CCD'
_diffrn_measurement_method '\f and \w scans'
_diffrn_radiation_monochromator graphite
_diffrn_radiation_source 'fine-focus sealed tube'
_diffrn_radiation_type MoK\a
_diffrn_radiation_wavelength 0.71073
_diffrn_reflns_av_R_equivalents 0.0252
_diffrn_reflns_av_sigmaI/netI 0.0250
_diffrn_reflns_limit_h_max 15
_diffrn_reflns_limit_h_min -15
_diffrn_reflns_limit_k_max 11
_diffrn_reflns_limit_k_min -11
_diffrn_reflns_limit_l_max 18
_diffrn_reflns_limit_l_min -18
_diffrn_reflns_number 16000
_diffrn_reflns_theta_full 27.52
_diffrn_reflns_theta_max 27.52
_diffrn_reflns_theta_min 2.19
_diffrn_standards_number 0
_exptl_absorpt_coefficient_mu 0.229
_exptl_absorpt_correction_T_max 0.940
_exptl_absorpt_correction_T_min 0.9212
_exptl_absorpt_correction_type multi-scan
_exptl_absorpt_process_details '(SADABS; Bruker 2007)'
_exptl_crystal_colour 'white yellow'
_exptl_crystal_density_diffrn 1.409
_exptl_crystal_density_method 'not measured'
_exptl_crystal_description needle
_exptl_crystal_F_000 720
_exptl_crystal_size_max 0.39
_exptl_crystal_size_mid 0.33
_exptl_crystal_size_min 0.29
_refine_diff_density_max 0.303
_refine_diff_density_min -0.337
_refine_ls_extinction_method none
_refine_ls_goodness_of_fit_ref 1.028
_refine_ls_hydrogen_treatment mixed
_refine_ls_matrix_type full
_refine_ls_number_parameters 216
_refine_ls_number_reflns 3690
_refine_ls_number_restraints 0
_refine_ls_restrained_S_all 1.028
_refine_ls_R_factor_all 0.0520
_refine_ls_R_factor_gt 0.0364
_refine_ls_shift/su_max 0.001
_refine_ls_shift/su_mean 0.000
_refine_ls_structure_factor_coef Fsqd
_refine_ls_weighting_details 'calc w=1/[\s^2^(Fo^2^)+(0.0492P)^2^+0.5427P] where P=(Fo^2^+2Fc^2^)/3'
_refine_ls_weighting_scheme calc
_refine_ls_wR_factor_gt 0.0930
_refine_ls_wR_factor_ref 0.1030
_reflns_number_gt 2896
_reflns_number_total 3690
_reflns_threshold_expression I>2\s(I)
_cod_data_source_file bt5055.cif
_cod_data_source_block I
_cod_depositor_comments
;
The following automatic conversions were performed:
'_symmetry_cell_setting' value 'Monoclinic' changed to 'monoclinic'
according to '/home/saulius/struct/CIF-dictionaries/cif_core.dic'
dictionary named 'cif_core.dic' version 2.4.1 from 2010-06-29.

Automatic conversion script
Id: cif_fix_enum 1527 2010-12-29 10:47:43Z saulius 

The following automatic conversions were performed:

'_symmetry_cell_setting' value 'Monoclinic' changed to 'monoclinic'
according to /home/saulius/struct/CIF-dictionaries/cif_core.dic
dictionary named 'cif_core.dic' version 2.4.1 from 2010-06-29.

Automatic conversion script
Id: cif_fix_values 1715 2011-07-08 13:25:40Z adriana 
;
_cod_original_sg_symbol_H-M 'P 21/n'
_cod_database_code 2223304
_cod_database_fobs_code 2223304

loop_
_symmetry_equiv_pos_as_xyz
'x, y, z'
'-x+1/2, y+1/2, -z+1/2'
'-x, -y, -z'
'x-1/2, -y-1/2, z-1/2'

loop_
_atom_site_type_symbol
_atom_site_label
_atom_site_fract_x
_atom_site_fract_y
_atom_site_fract_z
_atom_site_U_iso_or_equiv
_atom_site_adp_type
_atom_site_calc_flag
_atom_site_refinement_flags
_atom_site_occupancy
_atom_site_disorder_assembly
_atom_site_disorder_group
S S1 0.46805(3) 0.74091(4) 0.76725(3) 0.02947(12) Uani d . 1 . .
O O1 0.48950(11) 0.80132(14) 0.85705(8) 0.0461(3) Uani d . 1 . .
O O2 0.38877(9) 0.62124(13) 0.76755(8) 0.0388(3) Uani d . 1 . .
O O3 0.51396(13) 0.69087(18) 0.47854(8) 0.0570(4) Uani d . 1 . .
H H3 0.4706 0.7429 0.4497 0.085 Uiso calc R 1 . .
O O4 0.36167(13) 0.88585(17) 0.45879(8) 0.0598(4) Uani d . 1 . .
O O5 0.30030(10) 1.00194(13) 0.58304(8) 0.0428(3) Uani d . 1 . .
N N1 0.33595(12) 0.12173(16) 0.77625(10) 0.0354(3) Uani d . 1 . .
H H2N 0.2658(17) 0.113(2) 0.7631(13) 0.042 Uiso d . 1 . .
H H1N 0.3719(16) 0.041(2) 0.7515(13) 0.042 Uiso d . 1 . .
N N2 0.43544(11) 0.86485(14) 0.69844(9) 0.0334(3) Uani d . 1 . .
C C1 0.59021(13) 0.64809(18) 0.62624(12) 0.0358(4) Uani d . 1 . .
C C2 0.67446(15) 0.5623(2) 0.58853(15) 0.0502(5) Uani d . 1 . .
H H2A 0.6768 0.5474 0.5252 0.060 Uiso calc R 1 . .
C C3 0.75373(15) 0.4998(2) 0.64477(17) 0.0576(6) Uani d . 1 . .
H H3A 0.8079 0.4405 0.6191 0.069 Uiso calc R 1 . .
C C4 0.75421(15) 0.5235(2) 0.73845(17) 0.0536(5) Uani d . 1 . .
H H4 0.8104 0.4843 0.7752 0.064 Uiso calc R 1 . .
C C5 0.67134(14) 0.60531(19) 0.77759(14) 0.0425(4) Uani d . 1 . .
H H5 0.6711 0.6216 0.8408 0.051 Uiso calc R 1 . .
C C6 0.58827(12) 0.66317(17) 0.72195(11) 0.0322(3) Uani d . 1 . .
C C7 0.50910(14) 0.72383(19) 0.56940(11) 0.0359(4) Uani d . 1 . .
C C8 0.43901(13) 0.82600(18) 0.60482(10) 0.0319(3) Uani d . 1 . .
C C9 0.36534(14) 0.90591(19) 0.54163(11) 0.0366(4) Uani d . 1 . .
C C10 0.22478(18) 1.0821(2) 0.52354(13) 0.0553(5) Uani d . 1 . .
H H10A 0.1749 1.0154 0.4934 0.083 Uiso calc R 1 . .
H H10B 0.2664 1.1342 0.4781 0.083 Uiso calc R 1 . .
H H10C 0.1829 1.1499 0.5597 0.083 Uiso calc R 1 . .
C C11 0.37737(15) 0.25674(18) 0.73166(12) 0.0396(4) Uani d . 1 . .
H H11A 0.3354 0.3399 0.7534 0.047 Uiso calc R 1 . .
H H11B 0.3670 0.2498 0.6655 0.047 Uiso calc R 1 . .
C C12 0.49815(17) 0.2779(2) 0.75380(14) 0.0483(5) Uani d . 1 . .
H H12A 0.5242 0.3667 0.7249 0.058 Uiso calc R 1 . .
H H12B 0.5404 0.1971 0.7292 0.058 Uiso calc R 1 . .
C C13 0.51701(19) 0.2874(2) 0.85636(15) 0.0592(6) Uani d . 1 . .
H H13A 0.4815 0.3743 0.8800 0.071 Uiso calc R 1 . .
H H13B 0.5960 0.2945 0.8694 0.071 Uiso calc R 1 . .
C C14 0.47016(19) 0.1542(2) 0.90404(13) 0.0560(5) Uani d . 1 . .
H H14A 0.5143 0.0697 0.8880 0.067 Uiso calc R 1 . .
H H14B 0.4758 0.1676 0.9702 0.067 Uiso calc R 1 . .
C C15 0.35025(17) 0.1258(2) 0.87800(13) 0.0517(5) Uani d . 1 . .
H H15A 0.3268 0.0336 0.9040 0.062 Uiso calc R 1 . .
H H15B 0.3038 0.2020 0.9033 0.062 Uiso calc R 1 . .

loop_
_atom_site_aniso_label
_atom_site_aniso_U_11
_atom_site_aniso_U_22
_atom_site_aniso_U_33
_atom_site_aniso_U_12
_atom_site_aniso_U_13
_atom_site_aniso_U_23
S1 0.0313(2) 0.0288(2) 0.0283(2) 0.00206(15) -0.00296(14) 0.00160(15)
O1 0.0628(8) 0.0457(7) 0.0298(6) 0.0067(6) -0.0103(5) -0.0026(5)
O2 0.0301(6) 0.0365(6) 0.0498(7) -0.0018(5) 0.0027(5) 0.0071(5)
O3 0.0690(10) 0.0707(10) 0.0313(7) 0.0207(8) 0.0058(6) -0.0064(6)
O4 0.0770(10) 0.0738(10) 0.0285(6) 0.0239(8) -0.0077(6) 0.0021(6)
O5 0.0503(7) 0.0440(7) 0.0339(6) 0.0158(6) -0.0076(5) 0.0031(5)
N1 0.0295(7) 0.0335(8) 0.0431(8) 0.0014(6) -0.0020(6) -0.0021(6)
N2 0.0425(7) 0.0295(7) 0.0280(6) 0.0070(6) -0.0034(5) -0.0003(5)
C1 0.0305(8) 0.0330(8) 0.0439(9) -0.0015(7) 0.0060(7) 0.0023(7)
C2 0.0409(10) 0.0493(11) 0.0606(12) 0.0078(9) 0.0150(9) -0.0001(10)
C3 0.0320(9) 0.0491(12) 0.0918(17) 0.0096(9) 0.0121(10) 0.0026(11)
C4 0.0289(9) 0.0453(11) 0.0863(16) 0.0027(8) -0.0118(9) 0.0105(11)
C5 0.0342(8) 0.0358(9) 0.0573(11) -0.0029(7) -0.0120(8) 0.0066(8)
C6 0.0258(7) 0.0268(8) 0.0438(9) -0.0035(6) -0.0018(6) 0.0021(7)
C7 0.0375(9) 0.0401(9) 0.0301(8) -0.0004(7) 0.0038(6) 0.0003(7)
C8 0.0350(8) 0.0322(8) 0.0284(7) -0.0001(7) -0.0011(6) 0.0022(6)
C9 0.0417(9) 0.0363(9) 0.0317(8) -0.0004(8) -0.0021(7) 0.0030(7)
C10 0.0630(13) 0.0602(13) 0.0426(10) 0.0239(10) -0.0116(9) 0.0095(9)
C11 0.0444(9) 0.0312(9) 0.0430(9) -0.0001(7) -0.0060(7) 0.0015(7)
C12 0.0467(10) 0.0394(10) 0.0589(12) -0.0109(8) -0.0033(9) 0.0003(9)
C13 0.0645(14) 0.0474(12) 0.0653(13) -0.0078(10) -0.0238(11) -0.0101(10)
C14 0.0728(14) 0.0560(13) 0.0389(10) 0.0058(11) -0.0160(9) -0.0044(9)
C15 0.0611(12) 0.0534(12) 0.0409(10) 0.0075(10) 0.0129(9) 0.0001(9)

loop_
_atom_type_symbol
_atom_type_description
_atom_type_scat_dispersion_real
_atom_type_scat_dispersion_imag
_atom_type_scat_source
C C 0.0033 0.0016 'International Tables Vol C Tables 4.2.6.8 and 6.1.1.4'
H H 0.0000 0.0000 'International Tables Vol C Tables 4.2.6.8 and 6.1.1.4'
N N 0.0061 0.0033 'International Tables Vol C Tables 4.2.6.8 and 6.1.1.4'
O O 0.0106 0.0060 'International Tables Vol C Tables 4.2.6.8 and 6.1.1.4'
S S 0.1246 0.1234 'International Tables Vol C Tables 4.2.6.8 and 6.1.1.4'

loop_
_geom_angle_atom_site_label_1
_geom_angle_atom_site_label_2
_geom_angle_atom_site_label_3
_geom_angle_site_symmetry_1
_geom_angle_site_symmetry_3
_geom_angle
_geom_angle_publ_flag
O1 S1 O2 . . 113.61(8) ?
O1 S1 N2 . . 109.94(7) ?
O2 S1 N2 . . 113.00(7) ?
O1 S1 C6 . . 110.88(8) ?
O2 S1 C6 . . 103.81(7) ?
N2 S1 C6 . . 105.11(7) ?
C7 O3 H3 . . 109.5 ?
C9 O5 C10 . . 115.92(14) ?
C15 N1 C11 . . 112.06(15) ?
C15 N1 H2N . . 108.9(12) ?
C11 N1 H2N . . 108.1(13) ?
C15 N1 H1N . . 110.7(11) ?
C11 N1 H1N . . 109.6(11) ?
H2N N1 H1N . . 107.3(17) ?
C8 N2 S1 . . 115.08(11) ?
C6 C1 C2 . . 117.64(16) ?
C6 C1 C7 . . 120.06(14) ?
C2 C1 C7 . . 122.27(17) ?
C3 C2 C1 . . 120.25(19) ?
C3 C2 H2A . . 119.9 ?
C1 C2 H2A . . 119.9 ?
C2 C3 C4 . . 121.11(18) ?
C2 C3 H3A . . 119.4 ?
C4 C3 H3A . . 119.4 ?
C5 C4 C3 . . 119.85(18) ?
C5 C4 H4 . . 120.1 ?
C3 C4 H4 . . 120.1 ?
C4 C5 C6 . . 119.40(19) ?
C4 C5 H5 . . 120.3 ?
C6 C5 H5 . . 120.3 ?
C5 C6 C1 . . 121.54(16) ?
C5 C6 S1 . . 122.21(14) ?
C1 C6 S1 . . 115.89(12) ?
O3 C7 C8 . . 123.54(15) ?
O3 C7 C1 . . 114.31(15) ?
C8 C7 C1 . . 122.03(15) ?
C7 C8 N2 . . 124.26(14) ?
C7 C8 C9 . . 118.70(14) ?
N2 C8 C9 . . 116.99(14) ?
O4 C9 O5 . . 122.16(16) ?
O4 C9 C8 . . 123.95(16) ?
O5 C9 C8 . . 113.88(14) ?
O5 C10 H10A . . 109.5 ?
O5 C10 H10B . . 109.5 ?
H10A C10 H10B . . 109.5 ?
O5 C10 H10C . . 109.5 ?
H10A C10 H10C . . 109.5 ?
H10B C10 H10C . . 109.5 ?
N1 C11 C12 . . 110.10(15) ?
N1 C11 H11A . . 109.6 ?
C12 C11 H11A . . 109.6 ?
N1 C11 H11B . . 109.6 ?
C12 C11 H11B . . 109.6 ?
H11A C11 H11B . . 108.2 ?
C11 C12 C13 . . 110.86(17) ?
C11 C12 H12A . . 109.5 ?
C13 C12 H12A . . 109.5 ?
C11 C12 H12B . . 109.5 ?
C13 C12 H12B . . 109.5 ?
H12A C12 H12B . . 108.1 ?
C12 C13 C14 . . 110.59(16) ?
C12 C13 H13A . . 109.5 ?
C14 C13 H13A . . 109.5 ?
C12 C13 H13B . . 109.5 ?
C14 C13 H13B . . 109.5 ?
H13A C13 H13B . . 108.1 ?
C15 C14 C13 . . 112.54(17) ?
C15 C14 H14A . . 109.1 ?
C13 C14 H14A . . 109.1 ?
C15 C14 H14B . . 109.1 ?
C13 C14 H14B . . 109.1 ?
H14A C14 H14B . . 107.8 ?
N1 C15 C14 . . 110.74(15) ?
N1 C15 H15A . . 109.5 ?
C14 C15 H15A . . 109.5 ?
N1 C15 H15B . . 109.5 ?
C14 C15 H15B . . 109.5 ?
H15A C15 H15B . . 108.1 ?

loop_
_geom_bond_atom_site_label_1
_geom_bond_atom_site_label_2
_geom_bond_site_symmetry_2
_geom_bond_distance
_geom_bond_publ_flag
S1 O1 . 1.4379(12) ?
S1 O2 . 1.4554(12) ?
S1 N2 . 1.5618(13) ?
S1 C6 . 1.7483(16) ?
O3 C7 . 1.3553(19) ?
O3 H3 . 0.8200 ?
O4 C9 . 1.217(2) ?
O5 C9 . 1.327(2) ?
O5 C10 . 1.449(2) ?
N1 C15 . 1.486(2) ?
N1 C11 . 1.487(2) ?
N1 H2N . 0.87(2) ?
N1 H1N . 0.93(2) ?
N2 C8 . 1.4063(19) ?
C1 C6 . 1.397(2) ?
C1 C2 . 1.400(2) ?
C1 C7 . 1.450(2) ?
C2 C3 . 1.375(3) ?
C2 H2A . 0.9300 ?
C3 C4 . 1.377(3) ?
C3 H3A . 0.9300 ?
C4 C5 . 1.376(3) ?
C4 H4 . 0.9300 ?
C5 C6 . 1.385(2) ?
C5 H5 . 0.9300 ?
C7 C8 . 1.366(2) ?
C8 C9 . 1.467(2) ?
C10 H10A . 0.9600 ?
C10 H10B . 0.9600 ?
C10 H10C . 0.9600 ?
C11 C12 . 1.499(3) ?
C11 H11A . 0.9700 ?
C11 H11B . 0.9700 ?
C12 C13 . 1.507(3) ?
C12 H12A . 0.9700 ?
C12 H12B . 0.9700 ?
C13 C14 . 1.516(3) ?
C13 H13A . 0.9700 ?
C13 H13B . 0.9700 ?
C14 C15 . 1.512(3) ?
C14 H14A . 0.9700 ?
C14 H14B . 0.9700 ?
C15 H15A . 0.9700 ?
C15 H15B . 0.9700 ?

loop_
_geom_hbond_atom_site_label_D
_geom_hbond_atom_site_label_H
_geom_hbond_atom_site_label_A
_geom_hbond_site_symmetry_A
_geom_hbond_distance_DH
_geom_hbond_distance_HA
_geom_hbond_distance_DA
_geom_hbond_angle_DHA
O3 H3 O4 . 0.82 1.8600 2.577(2) 145
N1 H1N N2 1_545 0.932(19) 1.951(19) 2.881(2) 175.4(18)
N1 H2N O2 2_546 0.87(2) 1.91(2) 2.7739(18) 172.4(18)

loop_
_geom_torsion_atom_site_label_1
_geom_torsion_atom_site_label_2
_geom_torsion_atom_site_label_3
_geom_torsion_atom_site_label_4
_geom_torsion_site_symmetry_1
_geom_torsion_site_symmetry_2
_geom_torsion_site_symmetry_3
_geom_torsion_site_symmetry_4
_geom_torsion
_geom_torsion_publ_flag
O1 S1 N2 C8 . . . . 165.08(12) ?
O2 S1 N2 C8 . . . . -66.84(13) ?
C6 S1 N2 C8 . . . . 45.69(13) ?
C6 C1 C2 C3 . . . . -2.0(3) ?
C7 C1 C2 C3 . . . . 175.93(18) ?
C1 C2 C3 C4 . . . . -2.0(3) ?
C2 C3 C4 C5 . . . . 3.1(3) ?
C3 C4 C5 C6 . . . . -0.1(3) ?
C4 C5 C6 C1 . . . . -4.0(3) ?
C4 C5 C6 S1 . . . . 168.73(14) ?
C2 C1 C6 C5 . . . . 5.0(2) ?
C7 C1 C6 C5 . . . . -172.97(16) ?
C2 C1 C6 S1 . . . . -168.17(13) ?
C7 C1 C6 S1 . . . . 13.8(2) ?
O1 S1 C6 C5 . . . . 28.75(16) ?
O2 S1 C6 C5 . . . . -93.61(15) ?
N2 S1 C6 C5 . . . . 147.50(14) ?
O1 S1 C6 C1 . . . . -158.11(12) ?
O2 S1 C6 C1 . . . . 79.53(13) ?
N2 S1 C6 C1 . . . . -39.36(14) ?
C6 C1 C7 O3 . . . . -174.80(15) ?
C2 C1 C7 O3 . . . . 7.3(2) ?
C6 C1 C7 C8 . . . . 9.0(3) ?
C2 C1 C7 C8 . . . . -168.87(17) ?
O3 C7 C8 N2 . . . . -177.84(16) ?
C1 C7 C8 N2 . . . . -2.0(3) ?
O3 C7 C8 C9 . . . . -0.5(3) ?
C1 C7 C8 C9 . . . . 175.28(15) ?
S1 N2 C8 C7 . . . . -29.7(2) ?
S1 N2 C8 C9 . . . . 152.98(12) ?
C10 O5 C9 O4 . . . . -0.2(3) ?
C10 O5 C9 C8 . . . . -179.11(16) ?
C7 C8 C9 O4 . . . . 0.8(3) ?
N2 C8 C9 O4 . . . . 178.31(17) ?
C7 C8 C9 O5 . . . . 179.66(15) ?
N2 C8 C9 O5 . . . . -2.8(2) ?
C15 N1 C11 C12 . . . . 59.0(2) ?
N1 C11 C12 C13 . . . . -58.6(2) ?
C11 C12 C13 C14 . . . . 55.4(2) ?
C12 C13 C14 C15 . . . . -52.5(2) ?
C11 N1 C15 C14 . . . . -55.5(2) ?
C13 C14 C15 N1 . . . . 52.2(2) ?
